data_7717611
loop_
_publ_author_name
'Zhang, Lixin'
'Jiang, Wen'

_publ_section_title
;
 Phosphaguanidinate Yttrium Carbene, Carbyne and Carbide Complexes: Three
 Distinct C1 Functionalities
;
_journal_name_full 'Dalton Transactions'
_journal_paper_doi 10.1039/D4DT03060E
_journal_year 2024
_chemical_formula_moiety 'C42 H59 Al Lu N2 P'
_chemical_formula_sum 'C42 H59 Al Lu N2 P'
_chemical_formula_weight 824.83
_space_group_crystal_system monoclinic
_space_group_IT_number 14
_space_group_name_Hall '-P 2yn'
_space_group_name_H-M_alt 'P 1 21/n 1'
_atom_sites_solution_hydrogens mixed
_atom_sites_solution_primary iterative
_audit_block_doi 10.5517/ccdc.csd.cc2l67hk
_audit_creation_date 2024-10-07
_audit_creation_method
;
Olex2 1.2
(compiled 2018.05.29 svn.r3508 for OlexSys, GUI svn.r5506)
;
_audit_update_record
;
2024-10-08 deposited with the CCDC.	2024-12-02 downloaded from the CCDC.
;
_cell_angle_alpha 90
_cell_angle_beta 92.4820(10)
_cell_angle_gamma 90
_cell_formula_units_Z 4
_cell_length_a 12.7487(5)
_cell_length_b 18.7568(7)
_cell_length_c 17.9516(7)
_cell_measurement_reflns_used 9757
_cell_measurement_temperature 193(2)
_cell_measurement_theta_max 28.529
_cell_measurement_theta_min 2.450
_cell_volume 4288.6(3)
_computing_cell_refinement 'SAINT V8.38A (?, 2016)'
_computing_data_reduction 'SAINT V8.38A (?, 2016)'
_computing_molecular_graphics 'Olex2 (Dolomanov et al., 2009)'
_computing_publication_material 'Olex2 (Dolomanov et al., 2009)'
_computing_structure_refinement 'ShelXL (Sheldrick, 2015)'
_computing_structure_solution 'olex2.solve (Bourhis et al., 2015)'
_diffrn_ambient_temperature 192.83
_diffrn_measured_fraction_theta_full 0.999
_diffrn_measured_fraction_theta_max 0.999
_diffrn_measurement_device_type 'Bruker APEX-II CCD'
_diffrn_measurement_method '\f and \w scans'
_diffrn_radiation_type MoK\a
_diffrn_radiation_wavelength 0.71073
_diffrn_reflns_av_R_equivalents 0.0436
_diffrn_reflns_av_unetI/netI 0.0288
_diffrn_reflns_Laue_measured_fraction_full 0.999
_diffrn_reflns_Laue_measured_fraction_max 0.999
_diffrn_reflns_limit_h_max 15
_diffrn_reflns_limit_h_min -14
_diffrn_reflns_limit_k_max 22
_diffrn_reflns_limit_k_min -22
_diffrn_reflns_limit_l_max 21
_diffrn_reflns_limit_l_min -21
_diffrn_reflns_number 45965
_diffrn_reflns_point_group_measured_fraction_full 0.999
_diffrn_reflns_point_group_measured_fraction_max 0.999
_diffrn_reflns_theta_full 25.048
_diffrn_reflns_theta_max 25.048
_diffrn_reflns_theta_min 2.206
_diffrn_standards_number 0
_exptl_absorpt_coefficient_mu 2.388
_exptl_absorpt_correction_T_max 0.7458
_exptl_absorpt_correction_T_min 0.6171
_exptl_absorpt_correction_type multi-scan
_exptl_absorpt_process_details
'SADABS-2016/2 (Bruker,2016/2) was used for absorption correction. wR2(int) was 0.1314 before and 0.0604 after correction. The Ratio of minimum to maximum transmission is 0.8274. The \l/2 correction factor is Not present.'
_exptl_crystal_colour colourless
_exptl_crystal_colour_primary colourless
_exptl_crystal_density_diffrn 1.277
_exptl_crystal_description block
_exptl_crystal_F_000 1696
_exptl_crystal_size_max 0.25
_exptl_crystal_size_mid 0.17
_exptl_crystal_size_min 0.04
_refine_diff_density_max 0.326
_refine_diff_density_min -0.793
_refine_diff_density_rms 0.079
_refine_ls_extinction_method none
_refine_ls_goodness_of_fit_ref 1.100
_refine_ls_hydrogen_treatment mixed
_refine_ls_matrix_type full
_refine_ls_number_parameters 459
_refine_ls_number_reflns 7578
_refine_ls_number_restraints 0
_refine_ls_restrained_S_all 1.100
_refine_ls_R_factor_all 0.0313
_refine_ls_R_factor_gt 0.0218
_refine_ls_shift/su_max 0.001
_refine_ls_shift/su_mean 0.000
_refine_ls_structure_factor_coef Fsqd
_refine_ls_weighting_details 'w=1/[\s^2^(Fo^2^)+(0.0102P)^2^+3.3890P] where P=(Fo^2^+2Fc^2^)/3'
_refine_ls_weighting_scheme calc
_refine_ls_wR_factor_gt 0.0438
_refine_ls_wR_factor_ref 0.0500
_reflns_Friedel_coverage 0.000
_reflns_number_gt 6497
_reflns_number_total 7578
_reflns_threshold_expression 'I > 2\s(I)'
_cod_data_source_file d4dt03060e2.cif
_cod_data_source_block mo_220602b_a
_cod_database_code 7717611
_shelx_shelxl_version_number 2018/3
_shelx_space_group_comment
;
The symmetry employed for this shelxl refinement is uniquely defined
by the following loop, which should always be used as a source of
symmetry information in preference to the above space-group names.
They are only intended as comments.
;
_shelx_estimated_absorpt_t_max 0.911
_shelx_estimated_absorpt_t_min 0.587
_olex2_refinement_description
;
1. Fixed Uiso
 At 1.2 times of:
  All C(H) groups, {H18a,H18b,H18c} of C18
 At 1.5 times of:
  {H1a,H1b,H1c} of C1, {H4a,H4b,H4c} of C4, {H5a,H5b,H5c} of C5, {H26a,H26b,
  H26c} of C26, {H30a,H30b,H30c} of C30, {H17a,H17b,H17c} of C17, {H15a,H15b,
  H15c} of C15, {H29a,H29b,H29c} of C29, {H27a,H27b,H27c} of C27, {H14a,H14b,
  H14c} of C14
2.a Ternary CH refined with riding coordinates:
 C13(H13), C16(H16), C25(H25), C28(H28)
2.b Aromatic/amide H refined with riding coordinates:
 C9(H9), C10(H10), C11(H11), C21(H21), C22(H22), C23(H23), C32(H32), C33(H33),
 C34(H34), C35(H35), C36(H36), C38(H38), C39(H39), C40(H40), C41(H41), C42(H42)
2.c Idealised Me refined as rotating group:
 C1(H1a,H1b,H1c), C4(H4a,H4b,H4c), C5(H5a,H5b,H5c), C14(H14a,H14b,H14c),
 C15(H15a,H15b,H15c), C17(H17a,H17b,H17c), C18(H18a,H18b,H18c), C26(H26a,H26b,
 H26c), C27(H27a,H27b,H27c), C29(H29a,H29b,H29c), C30(H30a,H30b,H30c)
;
_olex2_submission_special_instructions 'No special instructions were received'

loop_
_space_group_symop_operation_xyz
'x, y, z'
'-x+1/2, y+1/2, -z+1/2'
'-x, -y, -z'
'x-1/2, -y-1/2, z-1/2'

loop_
_atom_site_label
_atom_site_type_symbol
_atom_site_fract_x
_atom_site_fract_y
_atom_site_fract_z
_atom_site_U_iso_or_equiv
_atom_site_adp_type
_atom_site_occupancy
_atom_site_site_symmetry_order
_atom_site_calc_flag
_atom_site_refinement_flags_posn
_atom_site_refinement_flags_adp
_atom_site_refinement_flags_occupancy
_atom_site_disorder_assembly
_atom_site_disorder_group
Lu1 Lu 0.47900(2) 0.17462(2) 0.24296(2) 0.02986(4) Uani 1 1 d . . . . .
Al1 Al 0.43385(7) 0.07170(5) 0.11692(5) 0.0406(2) Uani 1 1 d . . . . .
C1 C 0.5986(3) 0.1349(2) 0.3338(2) 0.0616(10) Uani 1 1 d . . . . .
H1A H 0.576618 0.088083 0.351780 0.092 Uiso 1 1 calc GR . . . .
H1B H 0.601869 0.168774 0.375317 0.092 Uiso 1 1 calc GR . . . .
H1C H 0.667995 0.130815 0.312752 0.092 Uiso 1 1 calc GR . . . .
C2 C 0.5613(3) 0.1403(2) 0.1261(2) 0.0463(8) Uani 1 1 d . . . . .
C3 C 0.3596(3) 0.0756(2) 0.2179(2) 0.0487(9) Uani 1 1 d . . . . .
C4 C 0.3327(3) 0.10515(18) 0.03938(19) 0.0572(9) Uani 1 1 d . . . . .
H4A H 0.285811 0.140393 0.060649 0.086 Uiso 1 1 calc GR . . . .
H4B H 0.291381 0.064704 0.019864 0.086 Uiso 1 1 calc GR . . . .
H4C H 0.370449 0.127099 -0.001154 0.086 Uiso 1 1 calc GR . . . .
C5 C 0.4919(3) -0.02485(19) 0.1124(2) 0.0765(12) Uani 1 1 d . . . . .
H5A H 0.540564 -0.027664 0.071650 0.115 Uiso 1 1 calc GR . . . .
H5B H 0.434764 -0.059133 0.103485 0.115 Uiso 1 1 calc GR . . . .
H5C H 0.529574 -0.036027 0.159687 0.115 Uiso 1 1 calc GR . . . .
C6 C 0.40997(19) 0.30979(13) 0.26549(13) 0.0229(5) Uani 1 1 d . . . . .
C7 C 0.5528(2) 0.34345(13) 0.18269(14) 0.0258(6) Uani 1 1 d . . . . .
C8 C 0.5079(2) 0.37914(13) 0.11955(14) 0.0293(6) Uani 1 1 d . . . . .
C9 C 0.5728(2) 0.42427(15) 0.08063(17) 0.0402(7) Uani 1 1 d . . . . .
H9 H 0.544398 0.449485 0.038525 0.048 Uiso 1 1 calc R . . . .
C10 C 0.6774(2) 0.43328(16) 0.10171(18) 0.0463(8) Uani 1 1 d . . . . .
H10 H 0.719401 0.465470 0.075031 0.056 Uiso 1 1 calc R . . . .
C11 C 0.7208(2) 0.39605(15) 0.16083(17) 0.0414(7) Uani 1 1 d . . . . .
H11 H 0.793227 0.401927 0.174005 0.050 Uiso 1 1 calc R . . . .
C12 C 0.6605(2) 0.34939(14) 0.20238(15) 0.0320(6) Uani 1 1 d . . . . .
C13 C 0.7128(2) 0.30681(17) 0.26536(17) 0.0434(8) Uani 1 1 d . . . . .
H13 H 0.656757 0.280257 0.291089 0.052 Uiso 1 1 calc R . . . .
C14 C 0.7720(3) 0.3529(2) 0.3236(2) 0.0670(11) Uani 1 1 d . . . . .
H14A H 0.829574 0.377870 0.300153 0.101 Uiso 1 1 calc GR . . . .
H14B H 0.800645 0.322552 0.363957 0.101 Uiso 1 1 calc GR . . . .
H14C H 0.723820 0.387903 0.343884 0.101 Uiso 1 1 calc GR . . . .
C15 C 0.7882(2) 0.25183(18) 0.2338(2) 0.0556(9) Uani 1 1 d . . . . .
H15A H 0.749905 0.221637 0.197283 0.083 Uiso 1 1 calc GR . . . .
H15B H 0.817721 0.222142 0.274414 0.083 Uiso 1 1 calc GR . . . .
H15C H 0.845090 0.276624 0.209455 0.083 Uiso 1 1 calc GR . . . .
C16 C 0.3938(2) 0.36840(14) 0.09445(14) 0.0315(6) Uani 1 1 d . . . . .
H16 H 0.351058 0.372769 0.139644 0.038 Uiso 1 1 calc R . . . .
C17 C 0.3515(3) 0.42357(17) 0.03747(17) 0.0484(8) Uani 1 1 d . . . . .
H17A H 0.364927 0.471704 0.056829 0.073 Uiso 1 1 calc GR . . . .
H17B H 0.275708 0.416733 0.028761 0.073 Uiso 1 1 calc GR . . . .
H17C H 0.386746 0.417449 -0.009538 0.073 Uiso 1 1 calc GR . . . .
C18 C 0.3745(3) 0.29367(16) 0.06224(17) 0.0440(7) Uani 1 1 d . . . . .
H18A H 0.418499 0.286506 0.019444 0.053 Uiso 1 1 calc GR . . . .
H18B H 0.300401 0.288805 0.046152 0.053 Uiso 1 1 calc GR . . . .
H18C H 0.392247 0.257898 0.100532 0.053 Uiso 1 1 calc GR . . . .
C19 C 0.2649(2) 0.25590(13) 0.32915(14) 0.0266(6) Uani 1 1 d . . . . .
C20 C 0.1712(2) 0.27721(14) 0.29096(15) 0.0290(6) Uani 1 1 d . . . . .
C21 C 0.0803(2) 0.28180(16) 0.33091(17) 0.0415(7) Uani 1 1 d . . . . .
H21 H 0.016815 0.297161 0.306225 0.050 Uiso 1 1 calc R . . . .
C22 C 0.0803(3) 0.26455(17) 0.40541(19) 0.0507(9) Uani 1 1 d . . . . .
H22 H 0.018137 0.270044 0.432135 0.061 Uiso 1 1 calc R . . . .
C23 C 0.1701(3) 0.23945(17) 0.44103(17) 0.0461(8) Uani 1 1 d . . . . .
H23 H 0.168137 0.225283 0.491763 0.055 Uiso 1 1 calc R . . . .
C24 C 0.2643(2) 0.23418(14) 0.40455(14) 0.0339(6) Uani 1 1 d . . . . .
C25 C 0.3604(3) 0.20235(17) 0.44385(16) 0.0456(8) Uani 1 1 d . . . . .
H25 H 0.423415 0.219584 0.417874 0.055 Uiso 1 1 calc R . . . .
C26 C 0.3738(3) 0.2236(2) 0.52587(17) 0.0702(12) Uani 1 1 d . . . . .
H26A H 0.372034 0.275668 0.530142 0.105 Uiso 1 1 calc GR . . . .
H26B H 0.441294 0.205777 0.546404 0.105 Uiso 1 1 calc GR . . . .
H26C H 0.316694 0.202978 0.553680 0.105 Uiso 1 1 calc GR . . . .
C27 C 0.3570(3) 0.12094(19) 0.43720(19) 0.0607(10) Uani 1 1 d . . . . .
H27A H 0.297031 0.102538 0.463654 0.091 Uiso 1 1 calc GR . . . .
H27B H 0.422105 0.100741 0.459208 0.091 Uiso 1 1 calc GR . . . .
H27C H 0.349655 0.107475 0.384486 0.091 Uiso 1 1 calc GR . . . .
C28 C 0.1642(2) 0.29031(16) 0.20754(15) 0.0355(7) Uani 1 1 d . . . . .
H28 H 0.237416 0.295888 0.190626 0.043 Uiso 1 1 calc R . . . .
C29 C 0.1034(3) 0.35830(18) 0.18527(19) 0.0523(8) Uani 1 1 d . . . . .
H29A H 0.029523 0.352706 0.197064 0.079 Uiso 1 1 calc GR . . . .
H29B H 0.108416 0.366553 0.131632 0.079 Uiso 1 1 calc GR . . . .
H29C H 0.133529 0.399026 0.212894 0.079 Uiso 1 1 calc GR . . . .
C30 C 0.1158(3) 0.22543(17) 0.16709(17) 0.0489(8) Uani 1 1 d . . . . .
H30A H 0.157143 0.182825 0.180110 0.073 Uiso 1 1 calc GR . . . .
H30B H 0.115851 0.233178 0.113106 0.073 Uiso 1 1 calc GR . . . .
H30C H 0.043493 0.218814 0.182199 0.073 Uiso 1 1 calc GR . . . .
C31 C 0.4340(2) 0.47097(14) 0.25743(14) 0.0308(6) Uani 1 1 d . . . . .
C32 C 0.3795(2) 0.51523(14) 0.20670(15) 0.0355(7) Uani 1 1 d . . . . .
H32 H 0.308775 0.504356 0.192211 0.043 Uiso 1 1 calc R . . . .
C33 C 0.4270(3) 0.57512(16) 0.17688(18) 0.0479(8) Uani 1 1 d . . . . .
H33 H 0.388652 0.604860 0.142632 0.058 Uiso 1 1 calc R . . . .
C34 C 0.5292(3) 0.59093(16) 0.19712(19) 0.0507(9) Uani 1 1 d . . . . .
H34 H 0.562187 0.631090 0.175992 0.061 Uiso 1 1 calc R . . . .
C35 C 0.5844(3) 0.54858(17) 0.24826(18) 0.0493(8) Uani 1 1 d . . . . .
H35 H 0.655008 0.560114 0.262364 0.059 Uiso 1 1 calc R . . . .
C36 C 0.5373(2) 0.48924(16) 0.27925(16) 0.0374(7) Uani 1 1 d . . . . .
H36 H 0.575334 0.461120 0.315209 0.045 Uiso 1 1 calc R . . . .
C37 C 0.4036(2) 0.39644(14) 0.39339(14) 0.0312(6) Uani 1 1 d . . . . .
C38 C 0.3406(3) 0.42880(17) 0.44497(16) 0.0478(8) Uani 1 1 d . . . . .
H38 H 0.273113 0.446278 0.429690 0.057 Uiso 1 1 calc R . . . .
C39 C 0.3767(4) 0.43560(19) 0.51940(18) 0.0631(11) Uani 1 1 d . . . . .
H39 H 0.333830 0.458121 0.554458 0.076 Uiso 1 1 calc R . . . .
C40 C 0.4738(4) 0.40979(19) 0.54193(19) 0.0631(11) Uani 1 1 d . . . . .
H40 H 0.498415 0.415055 0.592342 0.076 Uiso 1 1 calc R . . . .
C41 C 0.5352(3) 0.37647(18) 0.49171(18) 0.0518(9) Uani 1 1 d . . . . .
H41 H 0.601997 0.358144 0.507574 0.062 Uiso 1 1 calc R . . . .
C42 C 0.5005(2) 0.36941(16) 0.41800(16) 0.0391(7) Uani 1 1 d . . . . .
H42 H 0.543413 0.345770 0.383784 0.047 Uiso 1 1 calc R . . . .
N1 N 0.49101(16) 0.29414(11) 0.22323(11) 0.0253(5) Uani 1 1 d . . . . .
N2 N 0.36095(16) 0.25124(11) 0.29046(11) 0.0237(5) Uani 1 1 d . . . . .
P1 P 0.35585(5) 0.39841(4) 0.29557(4) 0.02586(15) Uani 1 1 d . . . . .
H2A H 0.615(3) 0.1252(18) 0.1585(18) 0.056(10) Uiso 1 1 d . . . . .
H3A H 0.312(3) 0.1114(19) 0.2322(18) 0.060(11) Uiso 1 1 d . . . . .
H3B H 0.391(3) 0.0587(18) 0.2613(19) 0.057(11) Uiso 1 1 d . . . . .
H3C H 0.311(3) 0.041(2) 0.201(2) 0.074(12) Uiso 1 1 d . . . . .
H2B H 0.586(3) 0.1298(19) 0.077(2) 0.068(11) Uiso 1 1 d . . . . .
H2C H 0.562(3) 0.191(2) 0.125(2) 0.075(12) Uiso 1 1 d . . . . .

loop_
_atom_site_aniso_label
_atom_site_aniso_U_11
_atom_site_aniso_U_22
_atom_site_aniso_U_33
_atom_site_aniso_U_23
_atom_site_aniso_U_13
_atom_site_aniso_U_12
Lu1 0.02871(7) 0.02557(7) 0.03548(7) 0.00503(5) 0.00344(5) 0.00229(5)
Al1 0.0458(5) 0.0311(5) 0.0456(5) -0.0047(4) 0.0093(4) 0.0040(4)
C1 0.050(2) 0.066(2) 0.068(2) 0.025(2) -0.0065(18) 0.0051(18)
C2 0.042(2) 0.046(2) 0.051(2) 0.0010(17) 0.0117(17) 0.0054(17)
C3 0.052(2) 0.040(2) 0.055(2) -0.0050(18) 0.0161(18) -0.0127(18)
C4 0.060(2) 0.049(2) 0.062(2) -0.0081(17) -0.0056(18) -0.0009(17)
C5 0.097(3) 0.045(2) 0.088(3) -0.001(2) 0.021(2) 0.021(2)
C6 0.0236(13) 0.0274(14) 0.0175(12) 0.0023(10) -0.0030(10) -0.0007(11)
C7 0.0288(14) 0.0210(13) 0.0286(14) -0.0018(11) 0.0118(11) -0.0015(11)
C8 0.0357(15) 0.0241(14) 0.0292(14) 0.0003(11) 0.0119(12) 0.0020(12)
C9 0.0454(18) 0.0328(16) 0.0438(17) 0.0108(13) 0.0172(14) 0.0028(14)
C10 0.0424(19) 0.0363(17) 0.062(2) 0.0114(15) 0.0282(16) -0.0015(14)
C11 0.0296(16) 0.0364(17) 0.059(2) -0.0038(15) 0.0152(14) -0.0035(13)
C12 0.0269(14) 0.0296(15) 0.0401(16) -0.0025(12) 0.0088(12) 0.0001(12)
C13 0.0230(15) 0.058(2) 0.0493(18) 0.0063(15) -0.0011(13) -0.0047(14)
C14 0.040(2) 0.098(3) 0.062(2) -0.015(2) -0.0086(17) 0.000(2)
C15 0.0383(18) 0.055(2) 0.073(2) 0.0091(18) -0.0045(17) 0.0078(16)
C16 0.0342(15) 0.0330(15) 0.0273(14) 0.0061(12) 0.0039(12) 0.0020(12)
C17 0.053(2) 0.050(2) 0.0426(18) 0.0169(15) -0.0023(15) 0.0019(16)
C18 0.0491(19) 0.0440(18) 0.0386(17) -0.0036(14) -0.0013(14) -0.0005(15)
C19 0.0293(14) 0.0232(13) 0.0278(14) -0.0028(11) 0.0072(11) -0.0082(11)
C20 0.0244(14) 0.0246(14) 0.0382(15) -0.0032(12) 0.0048(11) -0.0068(11)
C21 0.0301(16) 0.0399(18) 0.055(2) -0.0002(15) 0.0118(14) -0.0049(13)
C22 0.048(2) 0.047(2) 0.059(2) -0.0036(17) 0.0320(17) -0.0082(16)
C23 0.062(2) 0.0460(19) 0.0323(16) -0.0010(14) 0.0193(15) -0.0153(17)
C24 0.0431(17) 0.0314(15) 0.0278(14) 0.0012(12) 0.0069(12) -0.0125(13)
C25 0.0512(19) 0.055(2) 0.0306(16) 0.0130(14) -0.0017(14) -0.0133(16)
C26 0.093(3) 0.084(3) 0.0323(18) 0.0105(18) -0.0135(19) -0.033(2)
C27 0.072(2) 0.061(2) 0.049(2) 0.0157(18) -0.0021(18) 0.0036(19)
C28 0.0259(14) 0.0446(17) 0.0358(16) 0.0002(13) -0.0011(12) -0.0035(13)
C29 0.050(2) 0.050(2) 0.056(2) 0.0077(17) -0.0114(16) 0.0001(16)
C30 0.0468(19) 0.053(2) 0.0461(19) -0.0094(16) -0.0083(15) -0.0015(16)
C31 0.0374(15) 0.0226(14) 0.0328(14) -0.0046(12) 0.0062(12) -0.0015(12)
C32 0.0365(16) 0.0268(15) 0.0438(17) 0.0012(13) 0.0094(13) 0.0041(12)
C33 0.059(2) 0.0289(16) 0.057(2) 0.0102(15) 0.0138(17) 0.0041(15)
C34 0.061(2) 0.0275(16) 0.065(2) 0.0037(16) 0.0172(18) -0.0099(16)
C35 0.0457(19) 0.0447(19) 0.058(2) -0.0126(16) 0.0100(16) -0.0190(16)
C36 0.0353(16) 0.0383(17) 0.0384(16) -0.0075(13) 0.0008(13) -0.0077(13)
C37 0.0381(16) 0.0269(14) 0.0285(14) -0.0024(11) 0.0020(12) -0.0044(12)
C38 0.066(2) 0.0434(19) 0.0345(17) -0.0018(14) 0.0096(15) 0.0086(16)
C39 0.110(3) 0.048(2) 0.0325(18) -0.0103(16) 0.012(2) 0.005(2)
C40 0.106(3) 0.048(2) 0.0341(18) -0.0025(16) -0.013(2) -0.011(2)
C41 0.061(2) 0.049(2) 0.0436(19) 0.0074(16) -0.0191(17) -0.0116(17)
C42 0.0408(17) 0.0399(17) 0.0363(16) -0.0006(13) -0.0024(13) -0.0056(14)
N1 0.0243(11) 0.0261(11) 0.0259(11) 0.0048(9) 0.0043(9) -0.0002(9)
N2 0.0250(11) 0.0246(11) 0.0216(11) 0.0014(9) 0.0016(9) -0.0026(9)
P1 0.0263(3) 0.0252(4) 0.0261(3) 0.0002(3) 0.0027(3) -0.0013(3)

loop_
_atom_type_symbol
_atom_type_description
_atom_type_scat_dispersion_real
_atom_type_scat_dispersion_imag
_atom_type_scat_source
C C 0.0033 0.0016 'International Tables Vol C Tables 4.2.6.8 and 6.1.1.4'
H H 0.0000 0.0000 'International Tables Vol C Tables 4.2.6.8 and 6.1.1.4'
Al Al 0.0645 0.0514 'International Tables Vol C Tables 4.2.6.8 and 6.1.1.4'
Lu Lu -0.4720 5.8584 'International Tables Vol C Tables 4.2.6.8 and 6.1.1.4'
N N 0.0061 0.0033 'International Tables Vol C Tables 4.2.6.8 and 6.1.1.4'
P P 0.1023 0.0942 'International Tables Vol C Tables 4.2.6.8 and 6.1.1.4'

loop_
_geom_angle_atom_site_label_1
_geom_angle_atom_site_label_2
_geom_angle_atom_site_label_3
_geom_angle
_geom_angle_site_symmetry_1
_geom_angle_site_symmetry_3
_geom_angle_publ_flag
C1 Lu1 Al1 115.00(10) . . ?
C1 Lu1 C2 102.93(13) . . ?
C1 Lu1 C3 105.83(14) . . ?
C1 Lu1 C6 113.86(11) . . ?
C2 Lu1 Al1 43.07(9) . . ?
C2 Lu1 C6 121.40(10) . . ?
C3 Lu1 Al1 43.39(9) . . ?
C3 Lu1 C2 85.96(12) . . ?
C3 Lu1 C6 122.40(11) . . ?
C6 Lu1 Al1 131.06(5) . . ?
N1 Lu1 Al1 121.77(5) . . ?
N1 Lu1 C1 112.43(11) . . ?
N1 Lu1 C2 95.19(10) . . ?
N1 Lu1 C3 140.33(12) . . ?
N1 Lu1 C6 29.45(7) . . ?
N2 Lu1 Al1 125.39(5) . . ?
N2 Lu1 C1 111.55(11) . . ?
N2 Lu1 C2 142.69(10) . . ?
N2 Lu1 C3 97.65(10) . . ?
N2 Lu1 C6 29.68(7) . . ?
N2 Lu1 N1 59.05(7) . . ?
C2 Al1 Lu1 54.48(10) . . ?
C2 Al1 C3 107.06(15) . . ?
C3 Al1 Lu1 53.31(10) . . ?
C4 Al1 Lu1 115.28(11) . . ?
C4 Al1 C2 110.29(16) . . ?
C4 Al1 C3 107.31(17) . . ?
C4 Al1 C5 120.31(17) . . ?
C5 Al1 Lu1 124.30(14) . . ?
C5 Al1 C2 106.28(17) . . ?
C5 Al1 C3 104.80(17) . . ?
Al1 C2 Lu1 82.45(11) . . ?
Al1 C3 Lu1 83.30(12) . . ?
N1 C6 Lu1 56.60(12) . . ?
N1 C6 N2 112.9(2) . . ?
N1 C6 P1 130.92(18) . . ?
N2 C6 Lu1 56.52(12) . . ?
N2 C6 P1 116.19(17) . . ?
P1 C6 Lu1 171.15(12) . . ?
C8 C7 N1 120.0(2) . . ?
C12 C7 C8 121.3(2) . . ?
C12 C7 N1 118.4(2) . . ?
C7 C8 C16 121.6(2) . . ?
C9 C8 C7 117.5(3) . . ?
C9 C8 C16 121.0(2) . . ?
C10 C9 C8 121.6(3) . . ?
C11 C10 C9 120.2(3) . . ?
C10 C11 C12 121.3(3) . . ?
C7 C12 C13 122.6(2) . . ?
C11 C12 C7 117.9(3) . . ?
C11 C12 C13 119.5(3) . . ?
C12 C13 C14 113.6(3) . . ?
C12 C13 C15 109.9(2) . . ?
C14 C13 C15 109.5(3) . . ?
C8 C16 C17 114.4(2) . . ?
C8 C16 C18 111.7(2) . . ?
C18 C16 C17 108.6(2) . . ?
C20 C19 C24 120.5(2) . . ?
C20 C19 N2 120.3(2) . . ?
C24 C19 N2 119.0(2) . . ?
C19 C20 C28 122.6(2) . . ?
C21 C20 C19 118.3(2) . . ?
C21 C20 C28 119.0(3) . . ?
C22 C21 C20 121.4(3) . . ?
C23 C22 C21 120.0(3) . . ?
C22 C23 C24 121.6(3) . . ?
C19 C24 C25 121.5(2) . . ?
C23 C24 C19 118.0(3) . . ?
C23 C24 C25 120.4(3) . . ?
C24 C25 C26 113.7(3) . . ?
C24 C25 C27 109.8(3) . . ?
C26 C25 C27 109.7(3) . . ?
C20 C28 C29 113.5(2) . . ?
C20 C28 C30 110.2(2) . . ?
C30 C28 C29 110.4(2) . . ?
C32 C31 C36 118.2(3) . . ?
C32 C31 P1 114.9(2) . . ?
C36 C31 P1 126.6(2) . . ?
C33 C32 C31 121.2(3) . . ?
C34 C33 C32 119.8(3) . . ?
C33 C34 C35 120.2(3) . . ?
C34 C35 C36 120.6(3) . . ?
C35 C36 C31 120.0(3) . . ?
C38 C37 P1 116.8(2) . . ?
C42 C37 C38 118.6(3) . . ?
C42 C37 P1 124.4(2) . . ?
C37 C38 C39 120.0(3) . . ?
C40 C39 C38 120.2(3) . . ?
C41 C40 C39 120.0(3) . . ?
C40 C41 C42 120.3(3) . . ?
C41 C42 C37 120.8(3) . . ?
C6 N1 Lu1 93.95(15) . . ?
C6 N1 C7 126.9(2) . . ?
C7 N1 Lu1 139.18(16) . . ?
C6 N2 Lu1 93.80(14) . . ?
C6 N2 C19 121.9(2) . . ?
C19 N2 Lu1 144.28(16) . . ?
C31 P1 C6 109.57(11) . . ?
C37 P1 C6 98.39(11) . . ?
C37 P1 C31 102.06(12) . . ?

loop_
_geom_bond_atom_site_label_1
_geom_bond_atom_site_label_2
_geom_bond_distance
_geom_bond_site_symmetry_2
_geom_bond_publ_flag
Lu1 Al1 3.0108(9) . ?
Lu1 C1 2.307(3) . ?
Lu1 C2 2.472(4) . ?
Lu1 C3 2.431(4) . ?
Lu1 C6 2.720(2) . ?
Lu1 N1 2.276(2) . ?
Lu1 N2 2.273(2) . ?
Al1 C2 2.074(4) . ?
Al1 C3 2.083(4) . ?
Al1 C4 1.959(3) . ?
Al1 C5 1.959(4) . ?
C6 N1 1.341(3) . ?
C6 N2 1.350(3) . ?
C6 P1 1.888(3) . ?
C7 C8 1.415(4) . ?
C7 C12 1.407(4) . ?
C7 N1 1.433(3) . ?
C8 C9 1.393(4) . ?
C8 C16 1.518(4) . ?
C9 C10 1.381(4) . ?
C10 C11 1.367(4) . ?
C11 C12 1.401(4) . ?
C12 C13 1.515(4) . ?
C13 C14 1.531(4) . ?
C13 C15 1.535(4) . ?
C16 C17 1.536(4) . ?
C16 C18 1.532(4) . ?
C19 C20 1.410(4) . ?
C19 C24 1.414(4) . ?
C19 N2 1.436(3) . ?
C20 C21 1.392(4) . ?
C20 C28 1.516(4) . ?
C21 C22 1.376(4) . ?
C22 C23 1.370(5) . ?
C23 C24 1.396(4) . ?
C24 C25 1.510(4) . ?
C25 C26 1.528(4) . ?
C25 C27 1.532(5) . ?
C28 C29 1.536(4) . ?
C28 C30 1.533(4) . ?
C31 C32 1.395(4) . ?
C31 C36 1.400(4) . ?
C31 P1 1.837(3) . ?
C32 C33 1.394(4) . ?
C33 C34 1.369(5) . ?
C34 C35 1.383(5) . ?
C35 C36 1.392(4) . ?
C37 C38 1.391(4) . ?
C37 C42 1.389(4) . ?
C37 P1 1.834(3) . ?
C38 C39 1.400(4) . ?
C39 C40 1.374(5) . ?
C40 C41 1.370(5) . ?
C41 C42 1.383(4) . ?
